data_4346750
loop_
_publ_author_name
'Dey, Soumyajit'
'Sil, Debangsu'
'Pandit, Younis Ahmad'
'Rath, Sankar Prasad'

_publ_section_title
;
 Effect of Two Interacting Rings in Metalloporphyrin Dimers upon Stepwise
 Oxidations.
;
_journal_issue 7
_journal_name_full 'Inorganic chemistry'
_journal_page_first 3229
_journal_page_last 3238
_journal_paper_doi 10.1021/acs.inorgchem.5b02065
_journal_volume 55
_journal_year 2016
_chemical_formula_sum 'C74 H92 F12 N8 O2 Sb2 Zn2'
_chemical_formula_weight 1727.79
_space_group_crystal_system monoclinic
_space_group_IT_number 15
_space_group_name_Hall '-C 2yc'
_space_group_name_H-M_alt 'C 1 2/c 1'
_atom_sites_solution_hydrogens mixed
_audit_creation_method SHELXL-2014
_cell_angle_alpha 90
_cell_angle_beta 112.869(6)
_cell_angle_gamma 90
_cell_formula_units_Z 4
_cell_length_a 27.198(9)
_cell_length_b 13.915(5)
_cell_length_c 21.678(5)
_cell_measurement_reflns_used 999
_cell_measurement_temperature 100(2)
_cell_measurement_theta_max 27.0
_cell_measurement_theta_min 2.5
_cell_volume 7559(4)
_computing_cell_refinement 'Bruker SAINT'
_computing_data_collection 'Bruker APEX'
_computing_data_reduction 'Bruker SAINT'
_computing_molecular_graphics 'SHELXL 5.1, XP (Sheldrick, 1994)'
_computing_publication_material SHELXS-97
_computing_structure_refinement 'SHELXL-2014 (Sheldrick, 2014)'
_computing_structure_solution 'SHELXS-97 (Sheldrick, 2008)'
_diffrn_ambient_temperature 100(2)
_diffrn_measured_fraction_theta_full 0.998
_diffrn_measured_fraction_theta_max 0.997
_diffrn_radiation_type MoK\a
_diffrn_radiation_wavelength 0.71069
_diffrn_reflns_av_R_equivalents 0.0437
_diffrn_reflns_av_unetI/netI 0.0468
_diffrn_reflns_Laue_measured_fraction_full 0.998
_diffrn_reflns_Laue_measured_fraction_max 0.997
_diffrn_reflns_limit_h_max 32
_diffrn_reflns_limit_h_min -31
_diffrn_reflns_limit_k_max 16
_diffrn_reflns_limit_k_min -16
_diffrn_reflns_limit_l_max 12
_diffrn_reflns_limit_l_min -26
_diffrn_reflns_number 19671
_diffrn_reflns_point_group_measured_fraction_full 0.998
_diffrn_reflns_point_group_measured_fraction_max 0.997
_diffrn_reflns_theta_full 25.000
_diffrn_reflns_theta_max 25.500
_diffrn_reflns_theta_min 1.625
_exptl_absorpt_coefficient_mu 1.413
_exptl_absorpt_correction_T_max 0.795
_exptl_absorpt_correction_T_min 0.724
_exptl_absorpt_correction_type multi-scan
_exptl_absorpt_process_details 'SADABS 2.05 (Sheldrick, 2002)'
_exptl_crystal_colour 'dark red'
_exptl_crystal_density_diffrn 1.518
_exptl_crystal_description block
_exptl_crystal_F_000 3512
_exptl_crystal_size_max 0.260
_exptl_crystal_size_mid 0.200
_exptl_crystal_size_min 0.160
_refine_diff_density_max 1.213
_refine_diff_density_min -0.612
_refine_diff_density_rms 0.117
_refine_ls_extinction_method none
_refine_ls_goodness_of_fit_ref 1.048
_refine_ls_hydrogen_treatment mixed
_refine_ls_matrix_type full
_refine_ls_number_parameters 483
_refine_ls_number_reflns 7016
_refine_ls_number_restraints 2
_refine_ls_restrained_S_all 1.047
_refine_ls_R_factor_all 0.0647
_refine_ls_R_factor_gt 0.0484
_refine_ls_shift/su_max 0.001
_refine_ls_shift/su_mean 0.000
_refine_ls_structure_factor_coef Fsqd
_refine_ls_weighting_details 'w=1/[\s^2^(Fo^2^)+(0.0565P)^2^+29.2838P] where P=(Fo^2^+2Fc^2^)/3'
_refine_ls_weighting_scheme calc
_refine_ls_wR_factor_gt 0.1142
_refine_ls_wR_factor_ref 0.1237
_reflns_Friedel_coverage 0.000
_reflns_number_gt 5637
_reflns_number_total 7016
_reflns_threshold_expression 'I > 2\s(I)'
_cod_data_source_file ic5b02065_si_002.cif
_cod_data_source_block 9augcm
_cod_original_sg_symbol_H-M 'C 2/c'
_cod_database_code 4346750
_shelx_space_group_comment
;
The symmetry employed for this shelxl refinement is uniquely defined
by the following loop, which should always be used as a source of
symmetry information in preference to the above space-group names.
They are only intended as comments.
;
_shelx_estimated_absorpt_t_min 0.710
_shelx_estimated_absorpt_t_max 0.805
_shelxl_version_number 2014-3

loop_
_space_group_symop_operation_xyz
'x, y, z'
'-x, y, -z+1/2'
'x+1/2, y+1/2, z'
'-x+1/2, y+1/2, -z+1/2'
'-x, -y, -z'
'x, -y, z-1/2'
'-x+1/2, -y+1/2, -z'
'x+1/2, -y+1/2, z-1/2'

loop_
_atom_site_label
_atom_site_type_symbol
_atom_site_fract_x
_atom_site_fract_y
_atom_site_fract_z
_atom_site_U_iso_or_equiv
_atom_site_adp_type
_atom_site_occupancy
_atom_site_site_symmetry_order
_atom_site_calc_flag
_atom_site_refinement_flags_posn
_atom_site_refinement_flags_adp
_atom_site_refinement_flags_occupancy
_atom_site_disorder_assembly
_atom_site_disorder_group
Zn1 Zn 0.48880(2) 0.23237(3) 0.05801(2) 0.02359(13) Uani 1 1 d . . . . .
O1 O 0.48504(12) 0.3262(2) 0.13165(15) 0.0282(7) Uani 1 1 d D . . . .
H1A H 0.4562(12) 0.311(4) 0.135(2) 0.042 Uiso 1 1 d D U . . .
H1B H 0.5067(16) 0.333(4) 0.1723(12) 0.042 Uiso 1 1 d D U . . .
N1 N 0.53914(14) 0.1248(3) 0.11539(17) 0.0278(8) Uani 1 1 d . . . . .
N2 N 0.55216(14) 0.2811(3) 0.03720(18) 0.0288(8) Uani 1 1 d . . . . .
N3 N 0.43797(14) 0.3065(3) -0.02310(17) 0.0275(8) Uani 1 1 d . . . . .
N4 N 0.42486(14) 0.1462(3) 0.05503(17) 0.0278(8) Uani 1 1 d . . . . .
C1 C 0.52539(18) 0.0542(3) 0.1464(2) 0.0267(9) Uani 1 1 d . . . . .
C2 C 0.5653(2) -0.0213(3) 0.1686(2) 0.0341(11) Uani 1 1 d . . . . .
C3 C 0.6053(2) 0.0083(3) 0.1506(2) 0.0384(12) Uani 1 1 d . . . . .
C4 C 0.58995(19) 0.1019(3) 0.1187(2) 0.0347(11) Uani 1 1 d . . . . .
C5 C 0.6193(2) 0.1614(4) 0.0971(3) 0.0441(13) Uani 1 1 d . . . . .
H5A H 0.6551 0.1421 0.1068 0.053 Uiso 1 1 calc R U . . .
C6 C 0.6030(2) 0.2491(4) 0.0618(3) 0.0393(12) Uani 1 1 d . . . . .
C7 C 0.6363(2) 0.3130(4) 0.0422(3) 0.0493(14) Uani 1 1 d . . . . .
C8 C 0.60430(19) 0.3847(4) 0.0052(2) 0.0366(11) Uani 1 1 d . . . . .
C9 C 0.55164(17) 0.3624(3) 0.0006(2) 0.0287(10) Uani 1 1 d . . . . .
C10 C 0.50465(17) 0.4081(3) -0.0408(2) 0.0283(10) Uani 1 1 d . . . . .
H10A H 0.5090 0.4656 -0.0618 0.034 Uiso 1 1 calc R U . . .
C11 C 0.45238(17) 0.3799(3) -0.0552(2) 0.0270(9) Uani 1 1 d . . . . .
C12 C 0.40660(18) 0.4167(3) -0.1093(2) 0.0299(10) Uani 1 1 d . . . . .
C13 C 0.36368(18) 0.3638(3) -0.1106(2) 0.0325(10) Uani 1 1 d . . . . .
C14 C 0.38449(18) 0.2955(3) -0.0554(2) 0.0300(10) Uani 1 1 d . . . . .
C15 C 0.35424(19) 0.2261(3) -0.0381(2) 0.0344(11) Uani 1 1 d . . . . .
H15A H 0.3170 0.2267 -0.0644 0.041 Uiso 1 1 calc R U . . .
C16 C 0.37128(19) 0.1582(3) 0.0114(2) 0.0358(11) Uani 1 1 d . . . . .
C17 C 0.3385(2) 0.0914(4) 0.0303(2) 0.0443(13) Uani 1 1 d . . . . .
C18 C 0.37180(19) 0.0436(4) 0.0862(2) 0.0380(12) Uani 1 1 d . . . . .
C19 C 0.42501(18) 0.0808(3) 0.1000(2) 0.0297(10) Uani 1 1 d . . . . .
C20 C 0.47515(17) 0.0569(3) 0.1566(2) 0.0264(9) Uani 1 1 d . . . . .
C21 C 0.5586(2) -0.1172(3) 0.1963(2) 0.0375(11) Uani 1 1 d . . . . .
H21A H 0.5401 -0.1085 0.2272 0.045 Uiso 1 1 calc R U . . .
H21B H 0.5942 -0.1453 0.2220 0.045 Uiso 1 1 calc R U . . .
C22 C 0.5266(3) -0.1853(4) 0.1401(3) 0.0548(15) Uani 1 1 d . . . . .
H22A H 0.5207 -0.2459 0.1592 0.082 Uiso 1 1 calc R U . . .
H22B H 0.5464 -0.1980 0.1115 0.082 Uiso 1 1 calc R U . . .
H22C H 0.4921 -0.1560 0.1133 0.082 Uiso 1 1 calc R U . . .
C23 C 0.6561(2) -0.0438(4) 0.1605(3) 0.0514(15) Uani 1 1 d . . . . .
H23A H 0.6490 -0.1138 0.1565 0.062 Uiso 1 1 calc R U . . .
H23B H 0.6680 -0.0249 0.1246 0.062 Uiso 1 1 calc R U . . .
C24 C 0.6996(2) -0.0236(5) 0.2265(3) 0.0648(18) Uani 1 1 d . . . . .
H24A H 0.7326 -0.0540 0.2284 0.097 Uiso 1 1 calc R U . . .
H24B H 0.6898 -0.0496 0.2623 0.097 Uiso 1 1 calc R U . . .
H24C H 0.7049 0.0460 0.2323 0.097 Uiso 1 1 calc R U . . .
C25 C 0.6927(3) 0.2943(6) 0.0558(4) 0.0314(15) Uani 0.69 1 d . . P A 1
H25A H 0.7017 0.3190 0.0186 0.038 Uiso 0.69 1 calc R U P A 1
H25B H 0.6998 0.2244 0.0600 0.038 Uiso 0.69 1 calc R U P A 1
C26 C 0.7267(3) 0.3451(6) 0.1212(4) 0.0410(18) Uani 0.69 1 d . . P A 1
H26A H 0.7645 0.3306 0.1325 0.062 Uiso 0.69 1 calc R U P A 1
H26B H 0.7163 0.3226 0.1573 0.062 Uiso 0.69 1 calc R U P A 1
H26C H 0.7211 0.4147 0.1157 0.062 Uiso 0.69 1 calc R U P A 1
C25A C 0.7024(8) 0.3305(15) 0.0834(11) 0.032(4) Uiso 0.31 1 d . . P A 2
H25C H 0.7126 0.3985 0.0820 0.039 Uiso 0.31 1 calc R U P A 2
H25D H 0.7151 0.3087 0.1306 0.039 Uiso 0.31 1 calc R U P A 2
C26A C 0.7222(8) 0.2667(14) 0.0419(10) 0.052(5) Uiso 0.31 1 d . . P A 2
H26D H 0.7612 0.2695 0.0593 0.078 Uiso 0.31 1 calc R U P A 2
H26E H 0.7074 0.2888 -0.0047 0.078 Uiso 0.31 1 calc R U P A 2
H26F H 0.7108 0.2004 0.0441 0.078 Uiso 0.31 1 calc R U P A 2
C27 C 0.61853(19) 0.4656(4) -0.0308(2) 0.0412(12) Uani 1 1 d . . . . .
H27A H 0.6563 0.4838 -0.0060 0.049 Uiso 1 1 calc R U . . .
H27B H 0.5962 0.5223 -0.0320 0.049 Uiso 1 1 calc R U . . .
C28 C 0.6102(2) 0.4375(4) -0.1021(3) 0.0528(15) Uani 1 1 d . . . . .
H28A H 0.6196 0.4918 -0.1242 0.079 Uiso 1 1 calc R U . . .
H28B H 0.5727 0.4202 -0.1269 0.079 Uiso 1 1 calc R U . . .
H28C H 0.6330 0.3823 -0.1010 0.079 Uiso 1 1 calc R U . . .
C29 C 0.40819(19) 0.4924(3) -0.1577(2) 0.0339(11) Uani 1 1 d . . . . .
H29A H 0.4305 0.5468 -0.1325 0.041 Uiso 1 1 calc R U . . .
H29B H 0.3716 0.5170 -0.1827 0.041 Uiso 1 1 calc R U . . .
C30 C 0.4310(2) 0.4531(4) -0.2077(2) 0.0416(12) Uani 1 1 d . . . . .
H30A H 0.4311 0.5042 -0.2387 0.062 Uiso 1 1 calc R U . . .
H30B H 0.4089 0.3996 -0.2329 0.062 Uiso 1 1 calc R U . . .
H30C H 0.4676 0.4305 -0.1831 0.062 Uiso 1 1 calc R U . . .
C31 C 0.30724(18) 0.3711(4) -0.1605(2) 0.0379(11) Uani 1 1 d . . . . .
H31A H 0.2983 0.4396 -0.1717 0.046 Uiso 1 1 calc R U . . .
H31B H 0.2830 0.3461 -0.1401 0.046 Uiso 1 1 calc R U . . .
C32 C 0.2979(2) 0.3159(5) -0.2243(3) 0.0644(18) Uani 1 1 d . . . . .
H32A H 0.2604 0.3217 -0.2547 0.097 Uiso 1 1 calc R U . . .
H32B H 0.3067 0.2480 -0.2136 0.097 Uiso 1 1 calc R U . . .
H32C H 0.3206 0.3422 -0.2459 0.097 Uiso 1 1 calc R U . . .
C33A C 0.2762(3) 0.0886(7) -0.0011(5) 0.033(2) Uani 0.62 1 d . . P B 1
H33A H 0.2621 0.0841 0.0347 0.040 Uiso 0.62 1 calc R U P B 1
H33B H 0.2620 0.1479 -0.0271 0.040 Uiso 0.62 1 calc R U P B 1
C34A C 0.2589(3) 0.0008(6) -0.0468(4) 0.041(2) Uani 0.62 1 d . . P B 1
H34A H 0.2201 0.0015 -0.0709 0.062 Uiso 0.62 1 calc R U P B 1
H34B H 0.2695 -0.0579 -0.0198 0.062 Uiso 0.62 1 calc R U P B 1
H34C H 0.2761 0.0023 -0.0790 0.062 Uiso 0.62 1 calc R U P B 1
C33B C 0.2860(7) 0.0592(13) -0.0128(8) 0.036(5) Uiso 0.38 1 d . . P B 2
H33C H 0.2811 -0.0102 -0.0068 0.044 Uiso 0.38 1 calc R U P B 2
H33D H 0.2786 0.0722 -0.0605 0.044 Uiso 0.38 1 calc R U P B 2
C34B C 0.2521(6) 0.1201(10) 0.0121(7) 0.042(3) Uiso 0.38 1 d . . P B 2
H34D H 0.2143 0.1082 -0.0153 0.063 Uiso 0.38 1 calc R U P B 2
H34E H 0.2603 0.1881 0.0091 0.063 Uiso 0.38 1 calc R U P B 2
H34F H 0.2595 0.1037 0.0589 0.063 Uiso 0.38 1 calc R U P B 2
C35 C 0.3567(2) -0.0348(4) 0.1233(3) 0.0423(12) Uani 1 1 d . . . . .
H35A H 0.3173 -0.0371 0.1076 0.051 Uiso 1 1 calc R U . . .
H35B H 0.3712 -0.0190 0.1716 0.051 Uiso 1 1 calc R U . . .
C36 C 0.3766(3) -0.1329(4) 0.1142(3) 0.0587(16) Uani 1 1 d . . . . .
H36A H 0.3658 -0.1804 0.1398 0.088 Uiso 1 1 calc R U . . .
H36B H 0.4157 -0.1317 0.1302 0.088 Uiso 1 1 calc R U . . .
H36C H 0.3614 -0.1502 0.0666 0.088 Uiso 1 1 calc R U . . .
C37 C 0.47607(17) 0.0503(3) 0.2199(2) 0.0260(9) Uani 1 1 d . . . . .
H37A H 0.4429 0.0453 0.2246 0.031 Uiso 1 1 calc R U . . .
Sb1 Sb 0.35188(2) 0.28580(2) 0.19856(2) 0.03516(12) Uani 1 1 d . . . . .
F1 F 0.38179(12) 0.2943(2) 0.13405(16) 0.0530(8) Uani 1 1 d . . . . .
F2 F 0.28513(12) 0.2599(3) 0.13246(17) 0.0620(9) Uani 1 1 d . . . . .
F3 F 0.33676(13) 0.4173(2) 0.18877(15) 0.0532(8) Uani 1 1 d . . . . .
F4 F 0.3251(2) 0.2813(3) 0.26510(19) 0.0824(13) Uani 1 1 d . . . . .
F5 F 0.42011(15) 0.3119(3) 0.26342(19) 0.0831(13) Uani 1 1 d . . . . .
F6 F 0.36589(12) 0.1552(2) 0.20920(15) 0.0497(8) Uani 1 1 d . . . . .

loop_
_atom_site_aniso_label
_atom_site_aniso_U_11
_atom_site_aniso_U_22
_atom_site_aniso_U_33
_atom_site_aniso_U_23
_atom_site_aniso_U_13
_atom_site_aniso_U_12
Zn1 0.0275(3) 0.0243(3) 0.0207(3) 0.00171(19) 0.0113(2) -0.0024(2)
O1 0.0259(16) 0.0324(17) 0.0276(16) -0.0050(14) 0.0120(13) -0.0036(14)
N1 0.038(2) 0.0252(19) 0.0250(19) 0.0025(15) 0.0172(16) 0.0013(16)
N2 0.033(2) 0.031(2) 0.028(2) 0.0061(16) 0.0177(17) 0.0021(16)
N3 0.0282(19) 0.031(2) 0.0230(18) 0.0000(15) 0.0100(15) -0.0048(16)
N4 0.032(2) 0.0274(19) 0.0215(18) -0.0006(15) 0.0078(15) -0.0105(16)
C1 0.040(2) 0.023(2) 0.019(2) -0.0016(17) 0.0134(19) 0.0004(19)
C2 0.055(3) 0.026(2) 0.029(2) 0.0004(19) 0.025(2) 0.010(2)
C3 0.054(3) 0.037(3) 0.035(3) 0.005(2) 0.029(2) 0.018(2)
C4 0.045(3) 0.035(3) 0.035(3) 0.006(2) 0.028(2) 0.008(2)
C5 0.044(3) 0.055(3) 0.048(3) 0.020(3) 0.035(2) 0.022(3)
C6 0.042(3) 0.042(3) 0.050(3) 0.015(2) 0.035(2) 0.008(2)
C7 0.038(3) 0.064(4) 0.060(3) 0.028(3) 0.035(3) 0.015(3)
C8 0.039(3) 0.041(3) 0.037(3) 0.010(2) 0.023(2) 0.004(2)
C9 0.034(2) 0.030(2) 0.030(2) 0.0017(19) 0.0207(19) -0.0025(19)
C10 0.034(2) 0.027(2) 0.025(2) 0.0010(18) 0.0134(19) -0.0021(19)
C11 0.035(2) 0.027(2) 0.020(2) 0.0012(17) 0.0120(18) -0.0016(19)
C12 0.035(2) 0.030(2) 0.025(2) 0.0000(19) 0.0115(19) -0.0037(19)
C13 0.036(3) 0.033(2) 0.027(2) 0.0017(19) 0.010(2) 0.002(2)
C14 0.034(2) 0.032(2) 0.022(2) -0.0038(18) 0.0079(18) -0.0039(19)
C15 0.033(2) 0.041(3) 0.023(2) -0.001(2) 0.0038(19) -0.007(2)
C16 0.037(3) 0.040(3) 0.025(2) -0.002(2) 0.007(2) -0.015(2)
C17 0.041(3) 0.051(3) 0.035(3) 0.004(2) 0.008(2) -0.024(2)
C18 0.038(3) 0.041(3) 0.030(3) 0.001(2) 0.008(2) -0.019(2)
C19 0.038(2) 0.030(2) 0.022(2) -0.0047(18) 0.0133(19) -0.011(2)
C20 0.037(2) 0.018(2) 0.027(2) -0.0025(17) 0.0146(19) -0.0045(18)
C21 0.060(3) 0.026(2) 0.036(3) 0.005(2) 0.030(2) 0.010(2)
C22 0.081(4) 0.032(3) 0.060(4) -0.006(3) 0.036(3) -0.001(3)
C23 0.070(4) 0.043(3) 0.057(4) 0.019(3) 0.042(3) 0.031(3)
C24 0.037(3) 0.058(4) 0.103(5) -0.032(4) 0.030(3) -0.002(3)
C25 0.034(4) 0.026(4) 0.045(4) -0.002(4) 0.026(3) 0.000(3)
C26 0.027(4) 0.058(5) 0.041(4) 0.003(4) 0.017(4) -0.003(3)
C27 0.034(3) 0.050(3) 0.045(3) 0.016(2) 0.022(2) -0.002(2)
C28 0.062(4) 0.058(4) 0.053(3) 0.016(3) 0.039(3) -0.006(3)
C29 0.039(3) 0.032(2) 0.028(2) 0.007(2) 0.010(2) 0.006(2)
C30 0.054(3) 0.039(3) 0.037(3) 0.009(2) 0.022(2) 0.001(2)
C31 0.034(3) 0.038(3) 0.035(3) 0.008(2) 0.005(2) 0.001(2)
C32 0.056(4) 0.060(4) 0.050(3) -0.013(3) -0.010(3) 0.011(3)
C33A 0.025(4) 0.024(4) 0.055(6) 0.000(4) 0.019(4) -0.001(4)
C34A 0.025(4) 0.057(5) 0.043(5) -0.017(4) 0.014(3) -0.016(4)
C35 0.037(3) 0.045(3) 0.041(3) 0.004(2) 0.010(2) -0.020(2)
C36 0.078(4) 0.048(3) 0.054(4) 0.000(3) 0.030(3) -0.022(3)
C37 0.036(2) 0.018(2) 0.027(2) 0.0011(17) 0.0158(18) -0.0025(18)
Sb1 0.03473(19) 0.0408(2) 0.02908(19) -0.00449(13) 0.01142(14) -0.00651(14)
F1 0.0519(19) 0.059(2) 0.064(2) -0.0018(16) 0.0399(17) -0.0067(15)
F2 0.0307(16) 0.081(2) 0.062(2) -0.0013(18) 0.0042(14) -0.0181(16)
F3 0.066(2) 0.0447(18) 0.0551(19) 0.0021(15) 0.0310(16) 0.0037(15)
F4 0.147(4) 0.067(3) 0.063(2) -0.0009(18) 0.073(3) -0.002(2)
F5 0.063(2) 0.063(2) 0.072(2) 0.0047(19) -0.0298(19) -0.0156(19)
F6 0.0625(19) 0.0344(16) 0.0582(19) -0.0047(14) 0.0299(16) -0.0075(14)

loop_
_atom_type_symbol
_atom_type_description
_atom_type_scat_dispersion_real
_atom_type_scat_dispersion_imag
_atom_type_scat_source
C C 0.0033 0.0016 'International Tables Vol C Tables 4.2.6.8 and 6.1.1.4'
H H 0.0000 0.0000 'International Tables Vol C Tables 4.2.6.8 and 6.1.1.4'
N N 0.0061 0.0033 'International Tables Vol C Tables 4.2.6.8 and 6.1.1.4'
F F 0.0171 0.0103 'International Tables Vol C Tables 4.2.6.8 and 6.1.1.4'
Zn Zn 0.2839 1.4301 'International Tables Vol C Tables 4.2.6.8 and 6.1.1.4'
Sb Sb -0.5866 1.5461 'International Tables Vol C Tables 4.2.6.8 and 6.1.1.4'
O O 0.0106 0.0060 'International Tables Vol C Tables 4.2.6.8 and 6.1.1.4'

loop_
_geom_angle_atom_site_label_1
_geom_angle_atom_site_label_2
_geom_angle_atom_site_label_3
_geom_angle
_geom_angle_site_symmetry_1
_geom_angle_site_symmetry_3
N3 Zn1 N2 89.39(14) . .
N3 Zn1 N1 160.77(14) . .
N2 Zn1 N1 87.45(14) . .
N3 Zn1 N4 89.22(14) . .
N2 Zn1 N4 159.78(15) . .
N1 Zn1 N4 87.26(14) . .
N3 Zn1 O1 97.11(13) . .
N2 Zn1 O1 104.76(13) . .
N1 Zn1 O1 102.04(13) . .
N4 Zn1 O1 95.43(13) . .
Zn1 O1 H1A 104(4) . .
Zn1 O1 H1B 130(4) . .
H1A O1 H1B 103(5) . .
C1 N1 C4 106.0(4) . .
C1 N1 Zn1 125.9(3) . .
C4 N1 Zn1 127.1(3) . .
C6 N2 C9 106.2(4) . .
C6 N2 Zn1 128.4(3) . .
C9 N2 Zn1 125.0(3) . .
C14 N3 C11 106.4(3) . .
C14 N3 Zn1 128.2(3) . .
C11 N3 Zn1 125.4(3) . .
C19 N4 C16 106.3(4) . .
C19 N4 Zn1 127.0(3) . .
C16 N4 Zn1 125.8(3) . .
N1 C1 C2 112.5(4) . .
N1 C1 C20 121.4(4) . .
C2 C1 C20 126.1(4) . .
C3 C2 C1 105.4(4) . .
C3 C2 C21 128.3(4) . .
C1 C2 C21 125.7(4) . .
C2 C3 C4 107.2(4) . .
C2 C3 C23 127.6(5) . .
C4 C3 C23 125.2(5) . .
C5 C4 N1 123.4(4) . .
C5 C4 C3 127.8(5) . .
N1 C4 C3 108.8(4) . .
C4 C5 C6 127.5(5) . .
C4 C5 H5A 116.2 . .
C6 C5 H5A 116.2 . .
N2 C6 C5 123.8(4) . .
N2 C6 C7 110.1(4) . .
C5 C6 C7 125.9(5) . .
C8 C7 C6 107.1(4) . .
C8 C7 C25 128.8(5) . .
C6 C7 C25 123.9(5) . .
C8 C7 C25A 120.8(8) . .
C6 C7 C25A 126.4(7) . .
C7 C8 C9 106.0(4) . .
C7 C8 C27 128.3(4) . .
C9 C8 C27 125.4(4) . .
N2 C9 C10 123.1(4) . .
N2 C9 C8 110.6(4) . .
C10 C9 C8 125.9(4) . .
C11 C10 C9 128.0(4) . .
C11 C10 H10A 116.0 . .
C9 C10 H10A 116.0 . .
N3 C11 C10 124.4(4) . .
N3 C11 C12 110.6(4) . .
C10 C11 C12 124.8(4) . .
C13 C12 C11 106.7(4) . .
C13 C12 C29 128.2(4) . .
C11 C12 C29 124.8(4) . .
C12 C13 C14 106.1(4) . .
C12 C13 C31 127.1(4) . .
C14 C13 C31 126.7(4) . .
N3 C14 C15 124.1(4) . .
N3 C14 C13 110.2(4) . .
C15 C14 C13 125.7(4) . .
C16 C15 C14 128.8(4) . .
C16 C15 H15A 115.6 . .
C14 C15 H15A 115.6 . .
C15 C16 N4 123.8(4) . .
C15 C16 C17 127.2(4) . .
N4 C16 C17 109.0(4) . .
C18 C17 C33B 124.8(8) . .
C18 C17 C16 106.9(4) . .
C33B C17 C16 125.3(8) . .
C18 C17 C33A 127.3(5) . .
C16 C17 C33A 125.0(5) . .
C17 C18 C19 105.9(4) . .
C17 C18 C35 126.9(4) . .
C19 C18 C35 127.2(4) . .
N4 C19 C18 111.9(4) . .
N4 C19 C20 120.1(4) . .
C18 C19 C20 128.0(4) . .
C37 C20 C1 119.7(4) . .
C37 C20 C19 120.0(4) . .
C1 C20 C19 119.7(4) . .
C2 C21 C22 110.7(4) . .
C2 C21 H21A 109.5 . .
C22 C21 H21A 109.5 . .
C2 C21 H21B 109.5 . .
C22 C21 H21B 109.5 . .
H21A C21 H21B 108.1 . .
C21 C22 H22A 109.5 . .
C21 C22 H22B 109.5 . .
H22A C22 H22B 109.5 . .
C21 C22 H22C 109.5 . .
H22A C22 H22C 109.5 . .
H22B C22 H22C 109.5 . .
C24 C23 C3 113.0(4) . .
C24 C23 H23A 109.0 . .
C3 C23 H23A 109.0 . .
C24 C23 H23B 109.0 . .
C3 C23 H23B 109.0 . .
H23A C23 H23B 107.8 . .
C23 C24 H24A 109.5 . .
C23 C24 H24B 109.5 . .
H24A C24 H24B 109.5 . .
C23 C24 H24C 109.5 . .
H24A C24 H24C 109.5 . .
H24B C24 H24C 109.5 . .
C7 C25 C26 108.2(6) . .
C7 C25 H25A 110.1 . .
C26 C25 H25A 110.1 . .
C7 C25 H25B 110.1 . .
C26 C25 H25B 110.1 . .
H25A C25 H25B 108.4 . .
C25 C26 H26A 109.5 . .
C25 C26 H26B 109.5 . .
H26A C26 H26B 109.5 . .
C25 C26 H26C 109.5 . .
H26A C26 H26C 109.5 . .
H26B C26 H26C 109.5 . .
C26A C25A C7 98.8(16) . .
C26A C25A H25C 112.0 . .
C7 C25A H25C 112.0 . .
C26A C25A H25D 112.0 . .
C7 C25A H25D 112.0 . .
H25C C25A H25D 109.7 . .
C25A C26A H26D 109.5 . .
C25A C26A H26E 109.5 . .
H26D C26A H26E 109.5 . .
C25A C26A H26F 109.5 . .
H26D C26A H26F 109.5 . .
H26E C26A H26F 109.5 . .
C8 C27 C28 111.5(4) . .
C8 C27 H27A 109.3 . .
C28 C27 H27A 109.3 . .
C8 C27 H27B 109.3 . .
C28 C27 H27B 109.3 . .
H27A C27 H27B 108.0 . .
C27 C28 H28A 109.5 . .
C27 C28 H28B 109.5 . .
H28A C28 H28B 109.5 . .
C27 C28 H28C 109.5 . .
H28A C28 H28C 109.5 . .
H28B C28 H28C 109.5 . .
C12 C29 C30 111.8(4) . .
C12 C29 H29A 109.3 . .
C30 C29 H29A 109.3 . .
C12 C29 H29B 109.3 . .
C30 C29 H29B 109.3 . .
H29A C29 H29B 107.9 . .
C29 C30 H30A 109.5 . .
C29 C30 H30B 109.5 . .
H30A C30 H30B 109.5 . .
C29 C30 H30C 109.5 . .
H30A C30 H30C 109.5 . .
H30B C30 H30C 109.5 . .
C13 C31 C32 112.7(4) . .
C13 C31 H31A 109.0 . .
C32 C31 H31A 109.0 . .
C13 C31 H31B 109.0 . .
C32 C31 H31B 109.0 . .
H31A C31 H31B 107.8 . .
C31 C32 H32A 109.5 . .
C31 C32 H32B 109.5 . .
H32A C32 H32B 109.5 . .
C31 C32 H32C 109.5 . .
H32A C32 H32C 109.5 . .
H32B C32 H32C 109.5 . .
C34A C33A C17 108.1(8) . .
C34A C33A H33A 110.1 . .
C17 C33A H33A 110.1 . .
C34A C33A H33B 110.1 . .
C17 C33A H33B 110.1 . .
H33A C33A H33B 108.4 . .
C33A C34A H34A 109.5 . .
C33A C34A H34B 109.5 . .
H34A C34A H34B 109.5 . .
C33A C34A H34C 109.5 . .
H34A C34A H34C 109.5 . .
H34B C34A H34C 109.5 . .
C17 C33B C34B 100.6(12) . .
C17 C33B H33C 111.7 . .
C34B C33B H33C 111.7 . .
C17 C33B H33D 111.7 . .
C34B C33B H33D 111.7 . .
H33C C33B H33D 109.4 . .
C33B C34B H34D 109.5 . .
C33B C34B H34E 109.5 . .
H34D C34B H34E 109.5 . .
C33B C34B H34F 109.5 . .
H34D C34B H34F 109.5 . .
H34E C34B H34F 109.5 . .
C18 C35 C36 113.5(5) . .
C18 C35 H35A 108.9 . .
C36 C35 H35A 108.9 . .
C18 C35 H35B 108.9 . .
C36 C35 H35B 108.9 . .
H35A C35 H35B 107.7 . .
C35 C36 H36A 109.5 . .
C35 C36 H36B 109.5 . .
H36A C36 H36B 109.5 . .
C35 C36 H36C 109.5 . .
H36A C36 H36C 109.5 . .
H36B C36 H36C 109.5 . .
C20 C37 C37 124.5(5) . 2_655
C20 C37 H37A 117.8 . .
C37 C37 H37A 117.8 2_655 .
F4 Sb1 F6 89.66(15) . .
F4 Sb1 F2 91.84(19) . .
F6 Sb1 F2 89.85(15) . .
F4 Sb1 F3 89.19(15) . .
F6 Sb1 F3 178.79(14) . .
F2 Sb1 F3 89.82(15) . .
F4 Sb1 F1 177.10(17) . .
F6 Sb1 F1 91.55(13) . .
F2 Sb1 F1 90.80(15) . .
F3 Sb1 F1 89.62(13) . .
F4 Sb1 F5 89.8(2) . .
F6 Sb1 F5 90.05(15) . .
F2 Sb1 F5 178.35(18) . .
F3 Sb1 F5 90.32(15) . .
F1 Sb1 F5 87.55(18) . .

loop_
_geom_bond_atom_site_label_1
_geom_bond_atom_site_label_2
_geom_bond_distance
_geom_bond_site_symmetry_2
Zn1 N3 2.044(4) .
Zn1 N2 2.058(4) .
Zn1 N1 2.083(4) .
Zn1 N4 2.092(3) .
Zn1 O1 2.096(3) .
O1 H1A 0.843(19) .
O1 H1B 0.854(19) .
N1 C1 1.324(5) .
N1 C4 1.393(6) .
N2 C6 1.349(6) .
N2 C9 1.379(5) .
N3 C14 1.356(5) .
N3 C11 1.376(5) .
N4 C19 1.333(5) .
N4 C16 1.405(6) .
C1 C2 1.451(6) .
C1 C20 1.467(6) .
C2 C3 1.353(7) .
C2 C21 1.503(6) .
C3 C4 1.458(6) .
C3 C23 1.501(7) .
C4 C5 1.354(7) .
C5 C6 1.417(7) .
C5 H5A 0.9500 .
C6 C7 1.446(7) .
C7 C8 1.362(7) .
C7 C25 1.469(8) .
C7 C25A 1.69(2) .
C8 C9 1.431(6) .
C8 C27 1.504(6) .
C9 C10 1.397(6) .
C10 C11 1.389(6) .
C10 H10A 0.9500 .
C11 C12 1.432(6) .
C12 C13 1.370(6) .
C12 C29 1.500(6) .
C13 C14 1.460(6) .
C13 C31 1.499(6) .
C14 C15 1.410(6) .
C15 C16 1.370(6) .
C15 H15A 0.9500 .
C16 C17 1.453(6) .
C17 C18 1.370(7) .
C17 C33B 1.440(17) .
C17 C33A 1.562(10) .
C18 C19 1.455(6) .
C18 C35 1.505(6) .
C19 C20 1.474(6) .
C20 C37 1.368(6) .
C21 C22 1.522(7) .
C21 H21A 0.9900 .
C21 H21B 0.9900 .
C22 H22A 0.9800 .
C22 H22B 0.9800 .
C22 H22C 0.9800 .
C23 C24 1.486(8) .
C23 H23A 0.9900 .
C23 H23B 0.9900 .
C24 H24A 0.9800 .
C24 H24B 0.9800 .
C24 H24C 0.9800 .
C25 C26 1.531(10) .
C25 H25A 0.9900 .
C25 H25B 0.9900 .
C26 H26A 0.9800 .
C26 H26B 0.9800 .
C26 H26C 0.9800 .
C25A C26A 1.50(3) .
C25A H25C 0.9900 .
C25A H25D 0.9900 .
C26A H26D 0.9800 .
C26A H26E 0.9800 .
C26A H26F 0.9800 .
C27 C28 1.523(7) .
C27 H27A 0.9900 .
C27 H27B 0.9900 .
C28 H28A 0.9800 .
C28 H28B 0.9800 .
C28 H28C 0.9800 .
C29 C30 1.544(7) .
C29 H29A 0.9900 .
C29 H29B 0.9900 .
C30 H30A 0.9800 .
C30 H30B 0.9800 .
C30 H30C 0.9800 .
C31 C32 1.515(7) .
C31 H31A 0.9900 .
C31 H31B 0.9900 .
C32 H32A 0.9800 .
C32 H32B 0.9800 .
C32 H32C 0.9800 .
C33A C34A 1.528(12) .
C33A H33A 0.9900 .
C33A H33B 0.9900 .
C34A H34A 0.9800 .
C34A H34B 0.9800 .
C34A H34C 0.9800 .
C33B C34B 1.50(2) .
C33B H33C 0.9900 .
C33B H33D 0.9900 .
C34B H34D 0.9800 .
C34B H34E 0.9800 .
C34B H34F 0.9800 .
C35 C36 1.509(8) .
C35 H35A 0.9900 .
C35 H35B 0.9900 .
C36 H36A 0.9800 .
C36 H36B 0.9800 .
C36 H36C 0.9800 .
C37 C37 1.440(8) 2_655
C37 H37A 0.9500 .
Sb1 F4 1.852(3) .
Sb1 F6 1.853(3) .
Sb1 F2 1.859(3) .
Sb1 F3 1.870(3) .
Sb1 F1 1.875(3) .
Sb1 F5 1.877(3) .

loop_
_geom_hbond_atom_site_label_D
_geom_hbond_atom_site_label_H
_geom_hbond_atom_site_label_A
_geom_hbond_distance_DH
_geom_hbond_distance_HA
_geom_hbond_distance_DA
_geom_hbond_angle_DHA
_geom_hbond_site_symmetry_A
O1 H1A F1 0.843(19) 2.03(2) 2.864(4) 171(5) .
O1 H1B F5 0.854(19) 1.96(3) 2.703(4) 145(5) 2_655

loop_
_geom_torsion_atom_site_label_1
_geom_torsion_atom_site_label_2
_geom_torsion_atom_site_label_3
_geom_torsion_atom_site_label_4
_geom_torsion
_geom_torsion_site_symmetry_4
C4 N1 C1 C2 -3.1(5) .
Zn1 N1 C1 C2 166.2(3) .
C4 N1 C1 C20 176.1(4) .
Zn1 N1 C1 C20 -14.6(6) .
N1 C1 C2 C3 1.4(5) .
C20 C1 C2 C3 -177.7(4) .
N1 C1 C2 C21 -170.7(4) .
C20 C1 C2 C21 10.2(7) .
C1 C2 C3 C4 0.8(5) .
C21 C2 C3 C4 172.7(5) .
C1 C2 C3 C23 -178.7(5) .
C21 C2 C3 C23 -6.9(9) .
C1 N1 C4 C5 -174.3(5) .
Zn1 N1 C4 C5 16.5(7) .
C1 N1 C4 C3 3.5(5) .
Zn1 N1 C4 C3 -165.6(3) .
C2 C3 C4 C5 175.0(5) .
C23 C3 C4 C5 -5.4(9) .
C2 C3 C4 N1 -2.7(5) .
C23 C3 C4 N1 176.9(5) .
N1 C4 C5 C6 -7.5(9) .
C3 C4 C5 C6 175.1(5) .
C9 N2 C6 C5 -173.8(5) .
Zn1 N2 C6 C5 13.5(8) .
C9 N2 C6 C7 1.7(6) .
Zn1 N2 C6 C7 -171.0(4) .
C4 C5 C6 N2 -8.2(9) .
C4 C5 C6 C7 177.0(6) .
N2 C6 C7 C8 0.1(7) .
C5 C6 C7 C8 175.6(5) .
N2 C6 C7 C25 -174.5(6) .
C5 C6 C7 C25 0.9(10) .
N2 C6 C7 C25A 153.4(10) .
C5 C6 C7 C25A -31.2(13) .
C6 C7 C8 C9 -1.9(6) .
C25 C7 C8 C9 172.5(7) .
C25A C7 C8 C9 -156.9(9) .
C6 C7 C8 C27 -175.6(5) .
C25 C7 C8 C27 -1.3(11) .
C25A C7 C8 C27 29.4(12) .
C6 N2 C9 C10 170.2(4) .
Zn1 N2 C9 C10 -16.8(6) .
C6 N2 C9 C8 -2.9(5) .
Zn1 N2 C9 C8 170.1(3) .
C7 C8 C9 N2 3.0(6) .
C27 C8 C9 N2 177.0(4) .
C7 C8 C9 C10 -169.8(5) .
C27 C8 C9 C10 4.2(8) .
N2 C9 C10 C11 -3.4(7) .
C8 C9 C10 C11 168.6(5) .
C14 N3 C11 C10 -174.4(4) .
Zn1 N3 C11 C10 6.3(6) .
C14 N3 C11 C12 0.3(5) .
Zn1 N3 C11 C12 -179.0(3) .
C9 C10 C11 N3 9.1(7) .
C9 C10 C11 C12 -164.8(4) .
N3 C11 C12 C13 -0.8(5) .
C10 C11 C12 C13 173.9(4) .
N3 C11 C12 C29 -175.7(4) .
C10 C11 C12 C29 -1.1(7) .
C11 C12 C13 C14 1.0(5) .
C29 C12 C13 C14 175.7(4) .
C11 C12 C13 C31 -176.2(4) .
C29 C12 C13 C31 -1.5(8) .
C11 N3 C14 C15 179.2(4) .
Zn1 N3 C14 C15 -1.6(7) .
C11 N3 C14 C13 0.3(5) .
Zn1 N3 C14 C13 179.6(3) .
C12 C13 C14 N3 -0.8(5) .
C31 C13 C14 N3 176.4(4) .
C12 C13 C14 C15 -179.7(4) .
C31 C13 C14 C15 -2.4(8) .
N3 C14 C15 C16 -0.9(8) .
C13 C14 C15 C16 177.8(5) .
C14 C15 C16 N4 -0.3(8) .
C14 C15 C16 C17 176.1(5) .
C19 N4 C16 C15 173.8(5) .
Zn1 N4 C16 C15 3.7(7) .
C19 N4 C16 C17 -3.3(5) .
Zn1 N4 C16 C17 -173.3(3) .
C15 C16 C17 C18 -174.3(5) .
N4 C16 C17 C18 2.6(6) .
C15 C16 C17 C33B 24.4(12) .
N4 C16 C17 C33B -158.7(9) .
C15 C16 C17 C33A -3.1(10) .
N4 C16 C17 C33A 173.7(6) .
C33B C17 C18 C19 160.5(9) .
C16 C17 C18 C19 -1.0(6) .
C33A C17 C18 C19 -171.8(7) .
C33B C17 C18 C35 -16.8(12) .
C16 C17 C18 C35 -178.2(5) .
C33A C17 C18 C35 11.0(10) .
C16 N4 C19 C18 2.7(5) .
Zn1 N4 C19 C18 172.6(3) .
C16 N4 C19 C20 -175.4(4) .
Zn1 N4 C19 C20 -5.5(6) .
C17 C18 C19 N4 -1.1(6) .
C35 C18 C19 N4 176.1(5) .
C17 C18 C19 C20 176.8(5) .
C35 C18 C19 C20 -6.0(8) .
N1 C1 C20 C37 -123.0(4) .
C2 C1 C20 C37 56.0(6) .
N1 C1 C20 C19 48.0(6) .
C2 C1 C20 C19 -132.9(4) .
N4 C19 C20 C37 134.4(4) .
C18 C19 C20 C37 -43.3(7) .
N4 C19 C20 C1 -36.6(6) .
C18 C19 C20 C1 145.6(5) .
C3 C2 C21 C22 -91.1(6) .
C1 C2 C21 C22 79.2(6) .
C2 C3 C23 C24 -87.7(7) .
C4 C3 C23 C24 92.8(6) .
C8 C7 C25 C26 92.2(8) .
C6 C7 C25 C26 -94.3(8) .
C25A C7 C25 C26 10.5(15) .
C8 C7 C25A C26A -110.4(12) .
C6 C7 C25A C26A 99.6(13) .
C25 C7 C25A C26A 5.7(11) .
C7 C8 C27 C28 89.3(7) .
C9 C8 C27 C28 -83.3(6) .
C13 C12 C29 C30 -100.9(6) .
C11 C12 C29 C30 72.9(6) .
C12 C13 C31 C32 81.9(6) .
C14 C13 C31 C32 -94.7(6) .
C18 C17 C33A C34A -84.5(9) .
C33B C17 C33A C34A 8(2) .
C16 C17 C33A C34A 106.2(7) .
C18 C17 C33B C34B 100.0(12) .
C16 C17 C33B C34B -101.9(12) .
C33A C17 C33B C34B -4.5(15) .
C17 C18 C35 C36 108.5(6) .
C19 C18 C35 C36 -68.1(7) .
C1 C20 C37 C37 6.5(5) 2_655
C19 C20 C37 C37 -164.5(3) 2_655
